data_4509710
loop_
_publ_author_name
'Banerjee, Debasis'
'Borkowski, Lauren A.'
'Kim, Sun Jin'
'Parise, John B.'

_publ_section_title
;
 Synthesis and Structural Characterization of Lithium-Based
 Metal&#x2212;Organic Frameworks
;
_journal_issue 11
_journal_name_full 'Crystal Growth &amp; Design'
_journal_page_first 4922
_journal_paper_doi 10.1021/cg900705c
_journal_volume 9
_journal_year 2009
_chemical_formula_moiety 'C7 H4 Li O2'
_chemical_formula_sum 'C7 H4 Li O2'
_chemical_formula_weight 127.04
_space_group_IT_number 14
_symmetry_cell_setting monoclinic
_symmetry_Int_Tables_number 14
_symmetry_space_group_name_Hall '-P 2ybc'
_symmetry_space_group_name_H-M 'P 1 21/c 1'
_atom_sites_solution_hydrogens geom
_atom_sites_solution_primary direct
_atom_sites_solution_secondary difmap
_audit_creation_method SHELXL-97
_cell_angle_alpha 90.00
_cell_angle_beta 97.218(13)
_cell_angle_gamma 90.00
_cell_formula_units_Z 4
_cell_length_a 12.753(6)
_cell_length_b 5.138(2)
_cell_length_c 8.420(4)
_cell_measurement_temperature 100(2)
_cell_measurement_theta_max 17.21
_cell_measurement_theta_min 1.87
_cell_volume 547.3(4)
_computing_structure_refinement 'SHELXL-97 (Sheldrick, 1997)'
_diffrn_ambient_temperature 296(2)
_diffrn_measured_fraction_theta_full 0.919
_diffrn_measured_fraction_theta_max 0.919
_diffrn_radiation_monochromator graphite
_diffrn_radiation_type synchrotron
_diffrn_radiation_wavelength 0.41328
_diffrn_reflns_av_R_equivalents 0.0000
_diffrn_reflns_av_sigmaI/netI 0.0854
_diffrn_reflns_limit_h_max 18
_diffrn_reflns_limit_h_min -18
_diffrn_reflns_limit_k_max 7
_diffrn_reflns_limit_k_min 0
_diffrn_reflns_limit_l_max 12
_diffrn_reflns_limit_l_min 0
_diffrn_reflns_number 1544
_diffrn_reflns_theta_full 17.21
_diffrn_reflns_theta_max 17.21
_diffrn_reflns_theta_min 1.87
_diffrn_source synchrotron
_diffrn_source_type 'APS 15IDC'
_exptl_absorpt_coefficient_mu 0.027
_exptl_absorpt_correction_T_max 1.00
_exptl_absorpt_correction_T_min 0.998
_exptl_absorpt_correction_type multi-scan
_exptl_absorpt_process_details 'TWINABS, sheldrick (2008)'
_exptl_crystal_colour colorless
_exptl_crystal_density_diffrn 1.541
_exptl_crystal_density_method 'not measured'
_exptl_crystal_description needle
_exptl_crystal_F_000 260
_exptl_crystal_size_max 0.08
_exptl_crystal_size_mid 0.03
_exptl_crystal_size_min 0.01
_refine_diff_density_max 0.605
_refine_diff_density_min -0.416
_refine_diff_density_rms 0.107
_refine_ls_extinction_coef 0.01(4)
_refine_ls_extinction_expression Fc^*^=kFc[1+0.001xFc^2^\l^3^/sin(2\q)]^-1/4^
_refine_ls_extinction_method SHELXL
_refine_ls_goodness_of_fit_ref 0.836
_refine_ls_hydrogen_treatment constr
_refine_ls_matrix_type full
_refine_ls_number_parameters 93
_refine_ls_number_reflns 1544
_refine_ls_number_restraints 0
_refine_ls_restrained_S_all 0.836
_refine_ls_R_factor_all 0.1302
_refine_ls_R_factor_gt 0.0788
_refine_ls_shift/su_max 0.000
_refine_ls_shift/su_mean 0.000
_refine_ls_structure_factor_coef Fsqd
_refine_ls_weighting_details 'calc w=1/[\s^2^(Fo^2^)+(0.0969P)^2^+3.7612P] where P=(Fo^2^+2Fc^2^)/3'
_refine_ls_weighting_scheme calc
_refine_ls_wR_factor_gt 0.1770
_refine_ls_wR_factor_ref 0.2241
_reflns_number_gt 1091
_reflns_number_total 1544
_reflns_threshold_expression >2sigma(I)
_cod_data_source_file cg900705csup1.cif
_cod_data_source_block ULMOF-2
_cod_original_cell_volume 547.4(4)
_cod_original_sg_symbol_H-M 'P 21/c'
_cod_database_code 4509710

loop_
_symmetry_equiv_pos_as_xyz
'x, y, z'
'-x, y+1/2, -z+1/2'
'-x, -y, -z'
'x, -y-1/2, z-1/2'

loop_
_atom_site_label
_atom_site_type_symbol
_atom_site_fract_x
_atom_site_fract_y
_atom_site_fract_z
_atom_site_U_iso_or_equiv
_atom_site_adp_type
_atom_site_occupancy
_atom_site_symmetry_multiplicity
_atom_site_calc_flag
_atom_site_refinement_flags
O1 O 0.4248(2) 0.3149(6) 0.4386(3) 0.0137(6) Uani 1 1 d .
O2 O 0.4208(2) 0.9437(6) 0.3002(3) 0.0133(6) Uani 1 1 d .
Li1 Li 0.4919(5) 0.6080(15) 0.3512(8) 0.0158(15) Uani 1 1 d .
C1 C 0.3800(3) 0.1057(8) 0.3884(5) 0.0113(8) Uani 1 1 d .
C2 C 0.2698(3) 0.0570(8) 0.4304(5) 0.0106(7) Uani 1 1 d .
C3 C 0.2259(3) 0.2353(9) 0.5279(5) 0.0164(8) Uani 1 1 d .
H3 H 0.2666 0.3720 0.5743 0.020 Uiso 1 1 calc R
C4 C 0.1210(3) 0.2086(9) 0.5559(5) 0.0182(9) Uani 1 1 d .
H4 H 0.0931 0.3280 0.6222 0.022 Uiso 1 1 calc R
C5 C 0.0566(3) 0.0085(8) 0.4875(4) 0.0105(7) Uani 1 1 d .
C6 C 0.1034(3) -0.1717(8) 0.3921(5) 0.0151(8) Uani 1 1 d .
H6 H 0.0629 -0.3093 0.3463 0.018 Uiso 1 1 calc R
C7 C 0.2084(3) -0.1504(8) 0.3640(5) 0.0151(8) Uani 1 1 d .
H7 H 0.2375 -0.2736 0.3014 0.018 Uiso 1 1 calc R

loop_
_atom_site_aniso_label
_atom_site_aniso_U_11
_atom_site_aniso_U_22
_atom_site_aniso_U_33
_atom_site_aniso_U_23
_atom_site_aniso_U_13
_atom_site_aniso_U_12
O1 0.0167(13) 0.0114(15) 0.0139(14) -0.0002(11) 0.0060(11) -0.0024(10)
O2 0.0150(12) 0.0131(15) 0.0129(14) -0.0002(11) 0.0062(11) 0.0011(10)
Li1 0.018(3) 0.014(4) 0.017(4) -0.002(3) 0.009(3) 0.000(3)
C1 0.0109(15) 0.0132(19) 0.0102(17) 0.0012(15) 0.0032(13) -0.0003(13)
C2 0.0124(16) 0.0080(19) 0.0124(18) 0.0022(15) 0.0058(14) 0.0003(13)
C3 0.0163(17) 0.014(2) 0.019(2) -0.0081(17) 0.0054(15) -0.0043(15)
C4 0.0166(17) 0.017(2) 0.022(2) -0.0093(17) 0.0079(15) -0.0020(15)
C5 0.0108(15) 0.013(2) 0.0081(16) 0.0028(14) 0.0029(13) -0.0021(13)
C6 0.0165(17) 0.0079(19) 0.022(2) -0.0055(15) 0.0063(16) -0.0019(14)
C7 0.0144(17) 0.011(2) 0.021(2) 0.0005(16) 0.0051(15) 0.0016(14)

loop_
_atom_type_symbol
_atom_type_description
_atom_type_scat_dispersion_real
_atom_type_scat_dispersion_imag
_atom_type_scat_source
C C 0.0015 0.0009 'International Tables Vol C Tables 4.2.6.8 and 6.1.1.4'
H H 0.0000 0.0000 'International Tables Vol C Tables 4.2.6.8 and 6.1.1.4'
Li Li -0.0004 0.0000 'International Tables Vol C Tables 4.2.6.8 and 6.1.1.4'
O O 0.0056 0.0036 'International Tables Vol C Tables 4.2.6.8 and 6.1.1.4'

loop_
_geom_angle_atom_site_label_1
_geom_angle_atom_site_label_2
_geom_angle_atom_site_label_3
_geom_angle
_geom_angle_site_symmetry_1
_geom_angle_site_symmetry_3
C1 O1 Li1 137.9(3) . .
C1 O1 Li1 129.4(3) . 3_666
Li1 O1 Li1 88.3(3) . 3_666
C1 O2 Li1 131.1(3) 1_565 .
C1 O2 Li1 113.7(3) 1_565 2_655
Li1 O2 Li1 103.5(2) . 2_655
O1 Li1 O2 123.7(4) . .
O1 Li1 O2 103.0(4) . 2_645
O2 Li1 O2 120.8(4) . 2_645
O1 Li1 O1 91.7(3) . 3_666
O2 Li1 O1 101.5(4) . 3_666
O2 Li1 O1 112.1(3) 2_645 3_666
O1 Li1 Li1 46.8(2) . 3_666
O2 Li1 Li1 122.5(4) . 3_666
O2 Li1 Li1 115.7(5) 2_645 3_666
O1 Li1 Li1 44.9(2) 3_666 3_666
O1 Li1 C1 127.6(4) . 2_655
O2 Li1 C1 98.2(3) . 2_655
O2 Li1 C1 25.01(15) 2_645 2_655
O1 Li1 C1 110.7(3) 3_666 2_655
Li1 Li1 C1 133.6(4) 3_666 2_655
O1 Li1 Li1 68.00(17) . 2_645
O2 Li1 Li1 131.7(4) . 2_645
O2 Li1 Li1 38.1(2) 2_645 2_645
O1 Li1 Li1 126.1(4) 3_666 2_645
Li1 Li1 Li1 99.5(3) 3_666 2_645
C1 Li1 Li1 60.5(3) 2_655 2_645
O1 Li1 Li1 157.2(5) . 2_655
O2 Li1 Li1 38.41(12) . 2_655
O2 Li1 Li1 85.3(4) 2_645 2_655
O1 Li1 Li1 105.0(3) 3_666 2_655
Li1 Li1 Li1 147.1(5) 3_666 2_655
C1 Li1 Li1 60.9(3) 2_655 2_655
Li1 Li1 Li1 111.7(4) 2_645 2_655
O1 C1 O2 123.4(3) . 1_545
O1 C1 C2 117.2(3) . .
O2 C1 C2 119.3(3) 1_545 .
O1 C1 Li1 87.5(3) . 2_645
O2 C1 Li1 41.3(2) 1_545 2_645
C2 C1 Li1 145.8(3) . 2_645
C3 C2 C7 119.4(3) . .
C3 C2 C1 118.9(4) . .
C7 C2 C1 121.5(3) . .
C2 C3 C4 120.0(4) . .
C2 C3 H3 120.0 . .
C4 C3 H3 120.0 . .
C5 C4 C3 122.0(4) . .
C5 C4 H4 119.0 . .
C3 C4 H4 119.0 . .
C4 C5 C6 116.9(3) . .
C4 C5 C5 121.1(4) . 3_556
C6 C5 C5 122.0(4) . 3_556
C7 C6 C5 122.0(4) . .
C7 C6 H6 119.0 . .
C5 C6 H6 119.0 . .
C6 C7 C2 119.6(4) . .
C6 C7 H7 120.2 . .
C2 C7 H7 120.2 . .

loop_
_geom_bond_atom_site_label_1
_geom_bond_atom_site_label_2
_geom_bond_distance
_geom_bond_site_symmetry_2
O1 C1 1.265(5) .
O1 Li1 1.923(8) .
O1 Li1 1.987(8) 3_666
O2 C1 1.270(5) 1_565
O2 Li1 1.971(8) .
O2 Li1 1.983(7) 2_655
Li1 O2 1.983(7) 2_645
Li1 O1 1.987(8) 3_666
Li1 Li1 2.725(14) 3_666
Li1 C1 2.751(7) 2_655
Li1 Li1 3.104(8) 2_645
Li1 Li1 3.104(8) 2_655
C1 O2 1.270(5) 1_545
C1 C2 1.512(5) .
C1 Li1 2.751(7) 2_645
C2 C3 1.394(5) .
C2 C7 1.397(6) .
C3 C4 1.394(5) .
C3 H3 0.9300 .
C4 C5 1.394(6) .
C4 H4 0.9300 .
C5 C6 1.407(5) .
C5 C5 1.488(7) 3_556
C6 C7 1.394(5) .
C6 H6 0.9300 .
C7 H7 0.9300 .
